data_4000231
_journal_name_full 'Chemistry of Materials'
_journal_year 2003
_chemical_formula_sum 'C4 H12 F3 Fe N2 O4 S'
_chemical_formula_weight 297.07
_space_group_IT_number 2
_symmetry_cell_setting triclinic
_symmetry_space_group_name_Hall '-P 1'
_symmetry_space_group_name_H-M 'P -1'
_atom_sites_solution_hydrogens geom
_atom_sites_solution_primary direct
_atom_sites_solution_secondary difmap
_cell_angle_alpha 70.7840(10)
_cell_angle_beta 73.569(2)
_cell_angle_gamma 69.889(2)
_cell_formula_units_Z 2
_cell_length_a 7.3521(6)
_cell_length_b 8.5698(6)
_cell_length_c 8.5925(6)
_cell_measurement_reflns_used 1710
_cell_measurement_temperature 293(2)
_cell_measurement_theta_max 23.00
_cell_measurement_theta_min 2.00
_cell_volume 471.17(6)
_diffrn_ambient_temperature 293(2)
_diffrn_measurement_device 'Siemens CCD-diffractometer'
_diffrn_measurement_method \W
_diffrn_radiation_monochromator graphite
_diffrn_radiation_source 'fine-focus sealed tube'
_diffrn_radiation_type MoK\a
_diffrn_radiation_wavelength 0.71073
_diffrn_reflns_av_R_equivalents 0.0246
_diffrn_reflns_av_sigmaI/netI 0.0470
_diffrn_reflns_limit_h_max 8
_diffrn_reflns_limit_h_min -7
_diffrn_reflns_limit_k_max 9
_diffrn_reflns_limit_k_min -9
_diffrn_reflns_limit_l_max 9
_diffrn_reflns_limit_l_min -9
_diffrn_reflns_number 1991
_diffrn_reflns_theta_max 23.25
_diffrn_reflns_theta_min 2.56
_diffrn_standards_decay_% ?
_diffrn_standards_interval_count ?
_diffrn_standards_interval_time ?
_diffrn_standards_number ?
_exptl_absorpt_coefficient_mu 1.867
_exptl_absorpt_correction_T_max 1.000000
_exptl_absorpt_correction_T_min 0.568983
_exptl_absorpt_correction_type SADABS
_exptl_crystal_colour Colorless
_exptl_crystal_density_diffrn 2.094
_exptl_crystal_density_meas ?
_exptl_crystal_density_method ?
_exptl_crystal_description Rod
_exptl_crystal_F_000 302
_exptl_crystal_size_max 0.30
_exptl_crystal_size_mid 0.10
_exptl_crystal_size_min 0.10
_refine_ls_extinction_coef 0.2109(100)
_refine_ls_extinction_expression Fc^*^=kFc[1+0.001xFc^2^\l^3^/sin(2\q)]^-1/4^
_refine_ls_extinction_method SHELXL
_refine_ls_goodness_of_fit_all 1.009
_refine_ls_goodness_of_fit_obs 1.066
_refine_ls_hydrogen_treatment ?
_refine_ls_matrix_type full
_refine_ls_number_parameters 188
_refine_ls_number_reflns 1328
_refine_ls_number_restraints 0
_refine_ls_restrained_S_all 1.009
_refine_ls_restrained_S_obs 1.066
_refine_ls_R_factor_all 0.0346
_refine_ls_R_factor_obs 0.0315
_refine_ls_shift/esd_max -0.002
_refine_ls_shift/esd_mean 0.000
_refine_ls_structure_factor_coef Fsqd
_refine_ls_weighting_details 'w=1/[\s^2^(Fo^2^)+(0.0545P)^2^+0.0000P] where P=(Fo^2^+2Fc^2^)/3'
_refine_ls_weighting_scheme calc
_refine_ls_wR_factor_all 0.0828
_refine_ls_wR_factor_obs 0.0814
_reflns_number_observed 1174
_reflns_number_total 1328
_reflns_observed_criterion >2sigma(I)
_cod_depositor_comments
;
The following automatic conversions were performed:
'_symmetry_cell_setting' value 'Triclinic' changed to 'triclinic'
according to '/home/saulius/struct/CIF-dictionaries/cif_core.dic'
dictionary named 'cif_core.dic' version 2.4.1 from 2010-06-29.

Automatic conversion script
Id: cif_fix_enum 1527 2010-12-29 10:47:43Z saulius 

The following automatic conversions were performed:

'_refine_ls_weighting_scheme' value 'calc
w=1/[\s^2^(Fo^2^)+(0.0545P)^2^+0.0000P] where P=(Fo^2^+2Fc^2^)/3' was
changed to 'calc'. New tag '_refine_ls_weighting_details' was
created. The value of the new tag was set to
'w=1/[\s^2^(Fo^2^)+(0.0545P)^2^+0.0000P] where P=(Fo^2^+2Fc^2^)/3'.

Automatic conversion script
Id: cif_fix_values 3143 2015-03-26 13:38:13Z robertas 
;
_cod_original_sg_symbol_H-M P-1
_cod_database_code 4000231

loop_
_symmetry_equiv_pos_as_xyz
'x, y, z'
'-x, -y, -z'

loop_
_atom_site_aniso_label
_atom_site_aniso_U_11
_atom_site_aniso_U_22
_atom_site_aniso_U_33
_atom_site_aniso_U_23
_atom_site_aniso_U_13
_atom_site_aniso_U_12
Fe1 0.0117(4) 0.0140(4) 0.0176(4) -0.0059(3) -0.0015(3) -0.0035(3)
Fe2 0.0116(4) 0.0144(4) 0.0154(4) -0.0050(3) -0.0016(3) -0.0039(3)
S1 0.0184(5) 0.0178(5) 0.0167(5) -0.0023(3) -0.0040(3) -0.0075(4)
F1 0.0274(11) 0.0241(10) 0.0269(11) -0.0146(8) 0.0031(9) -0.0076(9)
F2 0.0140(10) 0.0198(10) 0.0283(11) -0.0033(8) -0.0055(8) -0.0059(8)
O1 0.0209(13) 0.0317(13) 0.0282(14) 0.0029(11) -0.0084(11) -0.0117(11)
F3 0.0239(11) 0.0204(10) 0.0236(11) -0.0107(8) -0.0021(8) -0.0034(9)
O2 0.0255(13) 0.0248(13) 0.0185(12) -0.0016(9) -0.0049(10) -0.0159(11)
O3 0.033(2) 0.0219(13) 0.052(2) -0.0155(12) -0.0094(13) -0.0042(12)
O4 0.041(2) 0.044(2) 0.0169(14) 0.0012(11) -0.0050(11) -0.0260(13)
C1 0.031(2) 0.021(2) 0.024(2) -0.003(2) -0.008(2) -0.009(2)
N1 0.020(2) 0.021(2) 0.037(2) -0.0073(14) -0.0099(14) -0.005(2)
C2 0.030(2) 0.018(2) 0.025(2) -0.006(2) -0.002(2) -0.007(2)
C3 0.034(2) 0.032(2) 0.018(2) -0.011(2) -0.007(2) -0.004(2)
N2 0.040(2) 0.029(2) 0.024(2) -0.0067(15) 0.0004(14) -0.021(2)
C4 0.022(2) 0.043(2) 0.020(2) -0.013(2) 0.000(2) -0.009(2)

loop_
_atom_site_label
_atom_site_type_symbol
_atom_site_fract_x
_atom_site_fract_y
_atom_site_fract_z
_atom_site_U_iso_or_equiv
_atom_site_thermal_displace_type
_atom_site_occupancy
_atom_site_calc_flag
_atom_site_refinement_flags
_atom_site_disorder_group
Fe1 Fe 0.0000 0.5000 0.0000 0.0143(3) Uani 1 d S .
Fe2 Fe 0.5000 0.5000 0.0000 0.0136(3) Uani 1 d S .
S1 S 0.27678(12) 0.22047(10) 0.27221(10) 0.0174(3) Uani 1 d . .
F1 F 0.1348(3) 0.3437(2) -0.1338(2) 0.0257(5) Uani 1 d . .
F2 F 0.2326(3) 0.5837(2) -0.0509(2) 0.0208(5) Uani 1 d . .
O1 O 0.0947(3) 0.3114(3) 0.2002(3) 0.0277(6) Uani 1 d . .
F3 F 0.4458(3) 0.6661(2) 0.1197(2) 0.0226(5) Uani 1 d . .
O2 O 0.4066(3) 0.3394(3) 0.2122(3) 0.0214(6) Uani 1 d . .
O3 O 0.3788(4) 0.0657(3) 0.2159(4) 0.0347(7) Uani 1 d . .
O4 O 0.2224(4) 0.1880(3) 0.4540(3) 0.0327(7) Uani 1 d . .
C1 C 0.0605(5) 0.9210(5) 0.1598(5) 0.0251(8) Uani 1 d . .
N1 N 0.1985(5) 0.9836(5) 0.0062(4) 0.0250(7) Uani 1 d . .
C2 C 0.1492(6) 0.9797(5) -0.1487(5) 0.0247(8) Uani 1 d . .
C3 C 0.6237(6) 0.3303(5) -0.5133(5) 0.0276(9) Uani 1 d . .
N2 N 0.4127(5) 0.3609(4) -0.4275(4) 0.0294(8) Uani 1 d . .
C4 C 0.2909(6) 0.5379(5) -0.4959(5) 0.0279(9) Uani 1 d . .
H1 H 0.3053(67) 0.9327(53) 0.0185(51) 0.027(12) Uiso 1 d . .
H2 H 0.2073(58) 1.0673(55) 0.0039(50) 0.021(12) Uiso 1 d . .
H3 H 0.1007(52) 0.9306(42) 0.2507(45) 0.019(9) Uiso 1 d . .
H4 H 0.0800(48) 0.8068(45) 0.1679(39) 0.013(8) Uiso 1 d . .
H5 H 0.1721(49) 0.8644(45) -0.1508(40) 0.013(8) Uiso 1 d . .
H6 H 0.2341(59) 1.0216(47) -0.2338(50) 0.027(10) Uiso 1 d . .
H7 H 0.3738(63) 0.2946(53) -0.4375(50) 0.030(13) Uiso 1 d . .
H8 H 0.4145(58) 0.3264(48) -0.3115(57) 0.034(11) Uiso 1 d . .
H9 H 0.6202(50) 0.3394(41) -0.6070(48) 0.012(9) Uiso 1 d . .
H10 H 0.6960(63) 0.2094(54) -0.4487(51) 0.040(11) Uiso 1 d . .
H11 H 0.2846(54) 0.5462(46) -0.6023(51) 0.026(10) Uiso 1 d . .
H12 H 0.1677(67) 0.5566(51) -0.4398(53) 0.037(12) Uiso 1 d . .
